data_7155467
loop_
_publ_author_name
'Manoni, Francesco'
'Farid, Umar'
'Trujillo, Cristina'
'Connon, Stephen J.'

_publ_section_title
;
 Catalytic asymmetric Tamura cycloadditions involving nitroalkenes.
;
_journal_issue 6
_journal_name_full 'Organic &amp; biomolecular chemistry'
_journal_page_first 1463
_journal_page_last 1474
_journal_paper_doi 10.1039/c6ob02637k
_journal_volume 15
_journal_year 2017
_chemical_formula_sum 'C19 H16 Br N O5'
_chemical_formula_weight 418.24
_chemical_name_systematic
; 
 ? 
;
_space_group_IT_number 19
_symmetry_space_group_name_Hall 'P 2ac 2ab'
_symmetry_space_group_name_H-M 'P 21 21 21'
_atom_sites_solution_hydrogens geom
_atom_sites_solution_primary direct
_atom_sites_solution_secondary difmap
_audit_creation_method SHELXL-97
_audit_update_record
;
2016-11-28 deposited with the CCDC.
2017-01-06 downloaded from the CCDC.
;
_cell_angle_alpha 90.00
_cell_angle_beta 90.00
_cell_angle_gamma 90.00
_cell_formula_units_Z 4
_cell_length_a 10.415(2)
_cell_length_b 11.469(2)
_cell_length_c 15.047(3)
_cell_measurement_temperature 293(2)
_cell_volume 1797.4(6)
_computing_structure_refinement 'SHELXL-97 (Sheldrick, 1997)'
_computing_structure_solution 'SHELXS-97 (Sheldrick, 1990)'
_diffrn_ambient_temperature 293(2)
_diffrn_measured_fraction_theta_full 0.980
_diffrn_measured_fraction_theta_max 0.980
_diffrn_radiation_monochromator graphite
_diffrn_radiation_source 'fine-focus sealed tube'
_diffrn_radiation_type MoK\a
_diffrn_radiation_wavelength 0.71073
_diffrn_reflns_av_R_equivalents 0.0693
_diffrn_reflns_av_sigmaI/netI 0.0608
_diffrn_reflns_limit_h_max 12
_diffrn_reflns_limit_h_min -12
_diffrn_reflns_limit_k_max 13
_diffrn_reflns_limit_k_min -8
_diffrn_reflns_limit_l_max 13
_diffrn_reflns_limit_l_min -17
_diffrn_reflns_number 7478
_diffrn_reflns_theta_full 25.00
_diffrn_reflns_theta_max 25.00
_diffrn_reflns_theta_min 2.23
_exptl_absorpt_coefficient_mu 2.317
_exptl_crystal_density_diffrn 1.546
_exptl_crystal_density_method 'not measured'
_exptl_crystal_F_000 848
_refine_diff_density_max 0.490
_refine_diff_density_min -0.687
_refine_diff_density_rms 0.136
_refine_ls_abs_structure_details 'Flack H D (1983), Acta Cryst. A39, 876-881'
_refine_ls_abs_structure_Flack 0.035(14)
_refine_ls_extinction_method none
_refine_ls_goodness_of_fit_ref 0.885
_refine_ls_hydrogen_treatment mixed
_refine_ls_matrix_type full
_refine_ls_number_parameters 237
_refine_ls_number_reflns 3106
_refine_ls_number_restraints 0
_refine_ls_restrained_S_all 0.885
_refine_ls_R_factor_all 0.0448
_refine_ls_R_factor_gt 0.0422
_refine_ls_shift/su_max 0.201
_refine_ls_shift/su_mean 0.036
_refine_ls_structure_factor_coef Fsqd
_refine_ls_weighting_details 'calc w=1/[\s^2^(Fo^2^)+(0.0779P)^2^+5.1134P] where P=(Fo^2^+2Fc^2^)/3'
_refine_ls_weighting_scheme calc
_refine_ls_wR_factor_gt 0.1096
_refine_ls_wR_factor_ref 0.1249
_reflns_number_gt 3036
_reflns_number_total 3106
_reflns_threshold_expression >2sigma(I)
_cod_data_source_file c6ob02637k2.cif
_cod_data_source_block shelxl
_cod_depositor_comments
;
          Adding full bibliography for 7155467.cif.

2018-02-05
Z value and formula changed from absurd original values
                 miguel
;
_cod_original_formula_sum 'C3.45 H2.91 Br0.18 N0.18 O0.91'
_cod_original_formula_weight 76.04
_cod_original_formula_units_Z 22
_cod_database_code 7155467

loop_
_symmetry_equiv_pos_as_xyz
'x, y, z'
'-x+1/2, -y, z+1/2'
'-x, y+1/2, -z+1/2'
'x+1/2, -y+1/2, -z'

loop_
_atom_site_label
_atom_site_type_symbol
_atom_site_fract_x
_atom_site_fract_y
_atom_site_fract_z
_atom_site_U_iso_or_equiv
_atom_site_adp_type
_atom_site_occupancy
_atom_site_symmetry_multiplicity
_atom_site_calc_flag
_atom_site_refinement_flags
Br1 Br -0.02311(5) 0.65341(4) 0.11213(4) 0.03390(18) Uani 1 1 d .
O4 O 0.2819(3) 0.9945(3) -0.0210(2) 0.0216(7) Uani 1 1 d .
N1 N 0.2150(4) 1.2040(3) 0.1189(3) 0.0212(8) Uani 1 1 d .
O5 O 0.4822(3) 1.0918(3) 0.3584(2) 0.0240(7) Uani 1 1 d .
C19 C 0.4054(5) 1.1995(4) 0.0236(3) 0.0238(10) Uani 1 1 d .
H19A H 0.4751 1.1533 0.0012 0.036 Uiso 1 1 calc R
H19B H 0.4386 1.2697 0.0496 0.036 Uiso 1 1 calc R
H19C H 0.3483 1.2190 -0.0242 0.036 Uiso 1 1 calc R
C15 C 0.2787(4) 1.0164(4) 0.0577(3) 0.0169(9) Uani 1 1 d .
C18 C 0.2225(4) 0.9358(4) 0.1245(3) 0.0155(9) Uani 1 1 d .
O6 O 0.4319(3) 0.9025(3) 0.3442(2) 0.0248(7) Uani 1 1 d .
O2 O 0.1094(3) 1.1712(3) 0.0940(3) 0.0321(8) Uani 1 1 d .
C6 C 0.3275(4) 1.0493(4) 0.2504(3) 0.0150(8) Uani 1 1 d .
H6 H 0.2738 1.1098 0.2774 0.018 Uiso 1 1 calc R
C5 C 0.1467(4) 0.8443(4) 0.0930(3) 0.0206(9) Uani 1 1 d .
H5 H 0.1401 0.8294 0.0325 0.025 Uiso 1 1 calc R
C13 C 0.5434(4) 0.9255(4) 0.1437(3) 0.0192(9) Uani 1 1 d .
H13 H 0.4683 0.8817 0.1434 0.023 Uiso 1 1 calc R
C1 C 0.0815(4) 0.7763(4) 0.1543(3) 0.0239(10) Uani 1 1 d .
C4 C 0.2381(4) 0.9558(4) 0.2152(3) 0.0166(9) Uani 1 1 d .
C7 C 0.4126(4) 1.1099(4) 0.1789(3) 0.0168(9) Uani 1 1 d .
H7 H 0.4360 1.1867 0.2023 0.020 Uiso 1 1 calc R
C3 C 0.1688(4) 0.8865(4) 0.2746(3) 0.0205(10) Uani 1 1 d .
H3 H 0.1763 0.8997 0.3353 0.025 Uiso 1 1 calc R
C9 C 0.6508(5) 1.1090(4) 0.1571(4) 0.0292(12) Uani 1 1 d .
H9 H 0.6481 1.1893 0.1657 0.035 Uiso 1 1 calc R
C17 C 0.4171(4) 1.0037(4) 0.3229(3) 0.0164(9) Uani 1 1 d .
C2 C 0.0890(5) 0.7985(4) 0.2443(3) 0.0236(10) Uani 1 1 d .
H2A H 0.0408 0.7547 0.2843 0.028 Uiso 1 1 calc R
C12 C 0.6607(5) 0.8717(4) 0.1288(3) 0.0251(10) Uani 1 1 d .
H12 H 0.6634 0.7917 0.1186 0.030 Uiso 1 1 calc R
C8 C 0.5382(4) 1.0454(4) 0.1589(3) 0.0169(8) Uani 1 1 d .
O1 O 0.2337(4) 1.2937(3) 0.1605(3) 0.0391(10) Uani 1 1 d .
C14 C 0.3328(4) 1.1307(4) 0.0936(3) 0.0179(9) Uani 1 1 d .
C16 C 0.5826(6) 1.0597(5) 0.4200(4) 0.0382(14) Uani 1 1 d .
H16A H 0.5469 1.0130 0.4669 0.057 Uiso 1 1 calc R
H16B H 0.6202 1.1288 0.4448 0.057 Uiso 1 1 calc R
H16C H 0.6473 1.0158 0.3893 0.057 Uiso 1 1 calc R
C10 C 0.7680(5) 1.0544(5) 0.1425(5) 0.0408(15) Uani 1 1 d .
H10 H 0.8432 1.0981 0.1419 0.049 Uiso 1 1 calc R
C11 C 0.7733(5) 0.9350(5) 0.1289(4) 0.0281(11) Uani 1 1 d .
H11 H 0.8518 0.8980 0.1200 0.034 Uiso 1 1 calc R

loop_
_atom_site_aniso_label
_atom_site_aniso_U_11
_atom_site_aniso_U_22
_atom_site_aniso_U_33
_atom_site_aniso_U_23
_atom_site_aniso_U_13
_atom_site_aniso_U_12
Br1 0.0351(3) 0.0231(3) 0.0435(3) -0.0069(2) 0.0027(2) -0.0159(2)
O4 0.0276(17) 0.0191(16) 0.0180(16) -0.0034(13) 0.0001(13) 0.0001(14)
N1 0.028(2) 0.0166(19) 0.0195(19) 0.0021(17) -0.0052(17) 0.0077(15)
O5 0.0273(16) 0.0197(16) 0.0249(17) -0.0018(13) -0.0106(14) -0.0007(14)
C19 0.033(3) 0.016(2) 0.022(2) 0.0036(19) 0.001(2) -0.006(2)
C15 0.0156(19) 0.014(2) 0.021(2) 0.0016(18) 0.0003(17) 0.0038(17)
C18 0.0145(19) 0.0094(19) 0.022(2) 0.0023(18) 0.0005(17) 0.0023(15)
O6 0.0313(17) 0.0173(17) 0.0258(18) 0.0060(14) -0.0022(14) 0.0039(14)
O2 0.0271(18) 0.0293(19) 0.040(2) -0.0053(17) -0.0047(15) 0.0085(15)
C6 0.018(2) 0.011(2) 0.017(2) -0.0022(17) -0.0027(16) 0.0019(17)
C5 0.020(2) 0.018(2) 0.023(2) -0.002(2) -0.0024(16) -0.0004(19)
C13 0.018(2) 0.012(2) 0.027(2) -0.0015(17) -0.0007(17) -0.0018(17)
C1 0.016(2) 0.019(2) 0.036(3) 0.003(2) -0.001(2) -0.0060(18)
C4 0.016(2) 0.013(2) 0.020(2) 0.0011(18) 0.0010(17) 0.0027(17)
C7 0.021(2) 0.0084(18) 0.021(2) -0.0012(17) 0.0027(18) -0.0028(16)
C3 0.022(2) 0.023(2) 0.017(2) 0.0011(18) -0.0037(17) 0.0036(18)
C9 0.027(2) 0.014(2) 0.048(3) -0.002(2) 0.009(2) -0.003(2)
C17 0.020(2) 0.018(2) 0.011(2) 0.0017(17) 0.0000(17) 0.0032(17)
C2 0.023(2) 0.019(2) 0.028(3) 0.0101(19) 0.003(2) -0.0008(19)
C12 0.030(2) 0.017(2) 0.028(3) -0.0012(19) 0.0030(19) 0.0034(18)
C8 0.017(2) 0.013(2) 0.021(2) 0.0017(17) -0.0030(17) 0.0004(17)
O1 0.044(2) 0.0199(18) 0.054(2) -0.0177(18) -0.0064(19) 0.0113(17)
C14 0.0183(19) 0.011(2) 0.025(2) 0.0007(17) 0.0009(17) 0.0020(16)
C16 0.040(3) 0.034(3) 0.041(3) -0.005(2) -0.025(3) 0.002(3)
C10 0.018(2) 0.024(3) 0.081(5) -0.001(3) 0.010(3) -0.003(2)
C11 0.021(2) 0.026(2) 0.037(3) -0.001(2) 0.006(2) 0.011(2)

loop_
_atom_type_symbol
_atom_type_description
_atom_type_scat_dispersion_real
_atom_type_scat_dispersion_imag
_atom_type_scat_source
C C 0.0033 0.0016 'International Tables Vol C Tables 4.2.6.8 and 6.1.1.4'
H H 0.0000 0.0000 'International Tables Vol C Tables 4.2.6.8 and 6.1.1.4'
N N 0.0061 0.0033 'International Tables Vol C Tables 4.2.6.8 and 6.1.1.4'
O O 0.0106 0.0060 'International Tables Vol C Tables 4.2.6.8 and 6.1.1.4'
Br Br -0.2901 2.4595 'International Tables Vol C Tables 4.2.6.8 and 6.1.1.4'

loop_
_geom_angle_atom_site_label_1
_geom_angle_atom_site_label_2
_geom_angle_atom_site_label_3
_geom_angle
O2 N1 O1 124.2(4)
O2 N1 C14 118.3(3)
O1 N1 C14 117.5(4)
C17 O5 C16 115.7(4)
O4 C15 C18 122.9(4)
O4 C15 C14 121.0(4)
C18 C15 C14 116.1(4)
C4 C18 C5 121.4(4)
C4 C18 C15 121.0(4)
C5 C18 C15 117.4(4)
C4 C6 C17 112.5(4)
C4 C6 C7 115.1(4)
C17 C6 C7 107.4(4)
C1 C5 C18 118.4(4)
C12 C13 C8 120.0(4)
C2 C1 C5 121.4(5)
C2 C1 Br1 119.9(4)
C5 C1 Br1 118.6(4)
C18 C4 C3 118.2(4)
C18 C4 C6 122.0(4)
C3 C4 C6 119.8(4)
C8 C7 C14 111.8(4)
C8 C7 C6 113.9(4)
C14 C7 C6 109.6(3)
C4 C3 C2 121.0(4)
C10 C9 C8 120.7(4)
O6 C17 O5 123.7(4)
O6 C17 C6 126.4(4)
O5 C17 C6 109.8(4)
C1 C2 C3 119.4(4)
C13 C12 C11 121.0(4)
C13 C8 C9 119.0(4)
C13 C8 C7 122.8(4)
C9 C8 C7 118.2(4)
C15 C14 C19 112.6(4)
C15 C14 N1 105.3(3)
C19 C14 N1 106.5(4)
C15 C14 C7 111.1(4)
C19 C14 C7 112.8(4)
N1 C14 C7 108.0(4)
C9 C10 C11 120.3(5)
C10 C11 C12 119.1(5)

loop_
_geom_bond_atom_site_label_1
_geom_bond_atom_site_label_2
_geom_bond_distance
Br1 C1 1.891(5)
O4 C15 1.210(6)
N1 O2 1.220(5)
N1 O1 1.219(5)
N1 C14 1.536(5)
O5 C17 1.329(6)
O5 C16 1.445(6)
C19 C14 1.517(6)
C15 C18 1.486(6)
C15 C14 1.526(6)
C18 C4 1.394(7)
C18 C5 1.396(6)
O6 C17 1.214(6)
C6 C4 1.516(6)
C6 C17 1.527(6)
C6 C7 1.558(6)
C5 C1 1.385(7)
C13 C12 1.387(6)
C13 C8 1.395(6)
C1 C2 1.381(7)
C4 C3 1.397(7)
C7 C8 1.532(6)
C7 C14 1.548(6)
C3 C2 1.385(7)
C9 C10 1.390(7)
C9 C8 1.381(7)
C12 C11 1.380(7)
C10 C11 1.386(7)

loop_
_geom_torsion_atom_site_label_1
_geom_torsion_atom_site_label_2
_geom_torsion_atom_site_label_3
_geom_torsion_atom_site_label_4
_geom_torsion
O4 C15 C18 C4 170.1(4)
C14 C15 C18 C4 -10.2(6)
O4 C15 C18 C5 -14.1(6)
C14 C15 C18 C5 165.7(4)
C4 C18 C5 C1 3.1(7)
C15 C18 C5 C1 -172.7(4)
C18 C5 C1 C2 0.9(7)
C18 C5 C1 Br1 179.2(3)
C5 C18 C4 C3 -4.3(6)
C15 C18 C4 C3 171.4(4)
C5 C18 C4 C6 175.5(4)
C15 C18 C4 C6 -8.8(6)
C17 C6 C4 C18 -130.8(4)
C7 C6 C4 C18 -7.4(6)
C17 C6 C4 C3 49.1(5)
C7 C6 C4 C3 172.4(4)
C4 C6 C7 C8 -86.0(5)
C17 C6 C7 C8 40.1(5)
C4 C6 C7 C14 40.0(5)
C17 C6 C7 C14 166.1(4)
C18 C4 C3 C2 1.5(7)
C6 C4 C3 C2 -178.3(4)
C16 O5 C17 O6 5.4(7)
C16 O5 C17 C6 -172.4(4)
C4 C6 C17 O6 9.7(6)
C7 C6 C17 O6 -117.9(5)
C4 C6 C17 O5 -172.7(4)
C7 C6 C17 O5 59.7(4)
C5 C1 C2 C3 -3.6(7)
Br1 C1 C2 C3 178.2(4)
C4 C3 C2 C1 2.3(7)
C8 C13 C12 C11 0.1(7)
C12 C13 C8 C9 1.4(7)
C12 C13 C8 C7 -177.9(4)
C10 C9 C8 C13 -1.6(8)
C10 C9 C8 C7 177.7(5)
C14 C7 C8 C13 -77.8(5)
C6 C7 C8 C13 47.1(6)
C14 C7 C8 C9 102.9(5)
C6 C7 C8 C9 -132.2(5)
O4 C15 C14 C19 -8.7(6)
C18 C15 C14 C19 171.6(4)
O4 C15 C14 N1 107.0(5)
C18 C15 C14 N1 -72.7(4)
O4 C15 C14 C7 -136.3(4)
C18 C15 C14 C7 43.9(5)
O2 N1 C14 C15 -11.8(5)
O1 N1 C14 C15 170.4(4)
O2 N1 C14 C19 108.0(5)
O1 N1 C14 C19 -69.8(5)
O2 N1 C14 C7 -130.5(4)
O1 N1 C14 C7 51.6(5)
C8 C7 C14 C15 69.6(4)
C6 C7 C14 C15 -57.7(5)
C8 C7 C14 C19 -58.0(5)
C6 C7 C14 C19 174.7(4)
C8 C7 C14 N1 -175.5(3)
C6 C7 C14 N1 57.2(4)
C8 C9 C10 C11 0.5(10)
C9 C10 C11 C12 0.9(9)
C13 C12 C11 C10 -1.2(8)
